data_4065977
loop_
_publ_author_name
'Ouhsaine, F.'
'Andr\'e, E.'
'Sotiropoulos, J. M.'
'Escudi\'e, J.'
'Ranaivonjatovo, H.'
'Gornitzka, H.'
'Saffon, N.'
'Miqueu, K.'
'Lazraq, M.'

_publ_section_title
;
 The Reactivity of Phosphagermaallene Mes*P&#x2550;C&#x2550;Ge(t-Bu)Tip
 toward Aldehydes and Ketones: an Experimental and Theoretical Study
;
_journal_issue 11
_journal_name_full Organometallics
_journal_page_first 2566
_journal_paper_doi 10.1021/om100233y
_journal_volume 29
_journal_year 2010
_chemical_formula_sum 'C47 H69 Ge O P'
_chemical_formula_weight 753.58
_chemical_name_systematic
; 
 ? 
;
_space_group_IT_number 15
_symmetry_cell_setting monoclinic
_symmetry_space_group_name_Hall '-C 2yc'
_symmetry_space_group_name_H-M 'C 1 2/c 1'
_atom_sites_solution_hydrogens geom
_atom_sites_solution_primary direct
_atom_sites_solution_secondary difmap
_audit_creation_method SHELXL-97
_cell_angle_alpha 90.00
_cell_angle_beta 127.753(4)
_cell_angle_gamma 90.00
_cell_formula_units_Z 8
_cell_length_a 37.647(14)
_cell_length_b 9.876(4)
_cell_length_c 29.559(17)
_cell_measurement_reflns_used 3260
_cell_measurement_temperature 173(2)
_cell_measurement_theta_max 23.05
_cell_measurement_theta_min 2.18
_cell_volume 8689(7)
_computing_cell_refinement 'Bruker SMART'
_computing_data_collection 'Bruker SMART'
_computing_data_reduction 'Bruker SAINT'
_computing_molecular_graphics 'Bruker SHELXTL'
_computing_publication_material 'Bruker SHELXTL'
_computing_structure_refinement 'SHELXL-97 (Sheldrick, 1997)'
_computing_structure_solution 'SHELXS-97 (Sheldrick, 1990)'
_diffrn_ambient_temperature 173(2)
_diffrn_measured_fraction_theta_full 0.984
_diffrn_measured_fraction_theta_max 0.984
_diffrn_measurement_device_type 'CCD area detector'
_diffrn_measurement_method 'phi and omega scans'
_diffrn_radiation_monochromator graphite
_diffrn_radiation_source 'fine-focus sealed tube'
_diffrn_radiation_type MoK\a
_diffrn_radiation_wavelength 0.71073
_diffrn_reflns_av_R_equivalents 0.1194
_diffrn_reflns_av_sigmaI/netI 0.0928
_diffrn_reflns_limit_h_max 34
_diffrn_reflns_limit_h_min -37
_diffrn_reflns_limit_k_max 9
_diffrn_reflns_limit_k_min -9
_diffrn_reflns_limit_l_max 29
_diffrn_reflns_limit_l_min -29
_diffrn_reflns_number 18893
_diffrn_reflns_theta_full 20.82
_diffrn_reflns_theta_max 20.82
_diffrn_reflns_theta_min 5.13
_exptl_absorpt_coefficient_mu 0.774
_exptl_absorpt_correction_T_max 0.7471
_exptl_absorpt_correction_T_min 0.6538
_exptl_absorpt_correction_type none
_exptl_crystal_colour clear
_exptl_crystal_density_diffrn 1.152
_exptl_crystal_density_method 'not measured'
_exptl_crystal_description block
_exptl_crystal_F_000 3248
_exptl_crystal_size_max 0.60
_exptl_crystal_size_mid 0.40
_exptl_crystal_size_min 0.40
_refine_diff_density_max 0.549
_refine_diff_density_min -0.988
_refine_diff_density_rms 0.098
_refine_ls_extinction_method none
_refine_ls_goodness_of_fit_ref 1.235
_refine_ls_hydrogen_treatment constr
_refine_ls_matrix_type full
_refine_ls_number_parameters 495
_refine_ls_number_reflns 4473
_refine_ls_number_restraints 85
_refine_ls_restrained_S_all 1.226
_refine_ls_R_factor_all 0.1528
_refine_ls_R_factor_gt 0.1250
_refine_ls_shift/su_max 0.000
_refine_ls_shift/su_mean 0.000
_refine_ls_structure_factor_coef Fsqd
_refine_ls_weighting_details 'calc w=1/[\s^2^(Fo^2^)+(0.0001P)^2^+274.6659P] where P=(Fo^2^+2Fc^2^)/3'
_refine_ls_weighting_scheme calc
_refine_ls_wR_factor_gt 0.2576
_refine_ls_wR_factor_ref 0.2690
_reflns_number_gt 3350
_reflns_number_total 4473
_reflns_threshold_expression >2sigma(I)
_cod_data_source_file om100233y_si_002.cif
_cod_data_source_block 4
_cod_depositor_comments
;
The following automatic conversions were performed:

'_symmetry_cell_setting' value 'Monoclinic' changed to 'monoclinic'
according to /home/saulius/struct/CIF-dictionaries/cif_core.dic
dictionary named 'cif_core.dic' version 2.4.1 from 2010-06-29.

Automatic conversion script
Id: cif_fix_values 1715 2011-07-08 13:25:40Z adriana 
;
_cod_original_sg_symbol_H-M C2/c
_cod_database_code 4065977

loop_
_symmetry_equiv_pos_as_xyz
'x, y, z'
'-x, y, -z+1/2'
'x+1/2, y+1/2, z'
'-x+1/2, y+1/2, -z+1/2'
'-x, -y, -z'
'x, -y, z-1/2'
'-x+1/2, -y+1/2, -z'
'x+1/2, -y+1/2, z-1/2'

loop_
_atom_site_label
_atom_site_type_symbol
_atom_site_fract_x
_atom_site_fract_y
_atom_site_fract_z
_atom_site_U_iso_or_equiv
_atom_site_adp_type
_atom_site_occupancy
_atom_site_symmetry_multiplicity
_atom_site_calc_flag
_atom_site_refinement_flags
_atom_site_disorder_assembly
_atom_site_disorder_group
Ge1 Ge 0.08472(4) 0.7457(2) 0.71790(5) 0.0441(6) Uani 1 1 d . . .
O1 O 0.0947(3) 0.8666(9) 0.6800(3) 0.033(2) Uani 1 1 d . . .
P2 P 0.13934(11) 0.4884(5) 0.71483(14) 0.0373(11) Uani 1 1 d . . .
C1 C 0.1217(4) 0.6453(14) 0.7038(5) 0.027(3) Uani 1 1 d . . .
C2 C 0.1236(4) 0.7793(16) 0.6774(5) 0.038(4) Uani 1 1 d . . .
H2 H 0.1548 0.8161 0.7040 0.046 Uiso 1 1 calc R . .
C3 C 0.1124(4) 0.7635(16) 0.6190(5) 0.039(4) Uani 1 1 d . . .
H3 H 0.1297 0.7020 0.6150 0.047 Uiso 1 1 calc R . .
C4 C 0.0798(4) 0.8302(15) 0.5734(5) 0.032(4) Uani 1 1 d . . .
H4 H 0.0629 0.8917 0.5780 0.039 Uiso 1 1 calc R . .
C5 C 0.0674(4) 0.8176(15) 0.5155(5) 0.033(4) Uani 1 1 d . . .
C6 C 0.0303(4) 0.8874(16) 0.4704(5) 0.042(4) Uani 1 1 d . . .
H6 H 0.0135 0.9439 0.4772 0.051 Uiso 1 1 calc R . .
C7 C 0.0174(5) 0.8748(19) 0.4150(6) 0.053(5) Uani 1 1 d . . .
H7 H -0.0084 0.9214 0.3841 0.064 Uiso 1 1 calc R . .
C8 C 0.0411(6) 0.798(2) 0.4057(7) 0.070(6) Uani 1 1 d . . .
H8 H 0.0330 0.7957 0.3683 0.084 Uiso 1 1 calc R . .
C9 C 0.0780(6) 0.720(2) 0.4490(6) 0.084(7) Uani 1 1 d . . .
H9 H 0.0932 0.6592 0.4412 0.101 Uiso 1 1 calc R . .
C10 C 0.0906(5) 0.737(2) 0.5039(6) 0.064(5) Uani 1 1 d . . .
H10 H 0.1165 0.6900 0.5347 0.076 Uiso 1 1 calc R . .
C11 C 0.0210(5) 0.691(2) 0.6707(6) 0.057(5) Uani 1 1 d . . .
C12 C 0.0188(5) 0.557(3) 0.6902(8) 0.098(8) Uani 1 1 d . . .
H12A H -0.0095 0.5132 0.6599 0.147 Uiso 1 1 calc R . .
H12B H 0.0204 0.5673 0.7244 0.147 Uiso 1 1 calc R . .
H12C H 0.0441 0.5021 0.6994 0.147 Uiso 1 1 calc R . .
C13 C -0.0050(5) 0.796(2) 0.6798(8) 0.094(8) Uani 1 1 d . . .
H13A H -0.0068 0.8824 0.6622 0.141 Uiso 1 1 calc R . .
H13B H 0.0108 0.8093 0.7208 0.141 Uiso 1 1 calc R . .
H13C H -0.0354 0.7625 0.6620 0.141 Uiso 1 1 calc R . .
C14 C 0.0017(5) 0.683(3) 0.6086(6) 0.103(9) Uani 1 1 d . . .
H14A H -0.0292 0.6492 0.5859 0.155 Uiso 1 1 calc R . .
H14B H 0.0199 0.6207 0.6045 0.155 Uiso 1 1 calc R . .
H14C H 0.0020 0.7729 0.5950 0.155 Uiso 1 1 calc R . .
C15 C 0.1089(4) 0.8146(18) 0.7949(5) 0.036(4) Uani 1 1 d . . .
C16 C 0.1282(4) 0.715(2) 0.8402(6) 0.057(5) Uani 1 1 d D . .
C17 C 0.1448(5) 0.771(3) 0.8942(6) 0.075(7) Uani 1 1 d . A .
H17 H 0.1584 0.7095 0.9255 0.091 Uiso 1 1 calc R . .
C19 C 0.1235(4) 0.9862(19) 0.8595(6) 0.049(4) Uani 1 1 d . A .
H19 H 0.1215 1.0798 0.8651 0.059 Uiso 1 1 calc R . .
C20 C 0.1060(4) 0.943(2) 0.8043(5) 0.044(4) Uani 1 1 d . . .
C21 C 0.1325(5) 0.5666(17) 0.8345(6) 0.044(4) Uani 1 1 d DU . .
H21 H 0.1176 0.5478 0.7932 0.052 Uiso 1 1 calc R . .
C22 C 0.1811(5) 0.527(2) 0.8677(6) 0.065(5) Uani 1 1 d . . .
H22A H 0.1959 0.5337 0.9088 0.098 Uiso 1 1 calc R . .
H22B H 0.1960 0.5887 0.8579 0.098 Uiso 1 1 calc R . .
H22C H 0.1832 0.4342 0.8582 0.098 Uiso 1 1 calc R . .
C23 C 0.1093(6) 0.481(2) 0.8518(7) 0.081(7) Uani 1 1 d . . .
H23A H 0.1063 0.3878 0.8383 0.121 Uiso 1 1 calc R . .
H23B H 0.0794 0.5182 0.8347 0.121 Uiso 1 1 calc R . .
H23C H 0.1271 0.4809 0.8936 0.121 Uiso 1 1 calc R . .
C18 C 0.1431(6) 0.902(2) 0.9056(6) 0.068(6) Uani 1 1 d DU . .
C24 C 0.1561(9) 0.970(3) 0.9613(9) 0.045(5) Uani 0.61(2) 1 d PDU A 1
H24 H 0.1499 1.0687 0.9517 0.054 Uiso 0.61(2) 1 calc PR A 1
C25 C 0.2051(8) 0.961(3) 1.0024(11) 0.054(6) Uani 0.61(2) 1 d PU A 1
H25A H 0.2157 1.0132 1.0367 0.081 Uiso 0.61(2) 1 calc PR A 1
H25B H 0.2185 0.9970 0.9851 0.081 Uiso 0.61(2) 1 calc PR A 1
H25C H 0.2139 0.8658 1.0129 0.081 Uiso 0.61(2) 1 calc PR A 1
C26 C 0.1295(10) 0.935(3) 0.9754(13) 0.051(6) Uani 0.61(2) 1 d PU A 1
H26A H 0.1010 0.9845 0.9510 0.076 Uiso 0.61(2) 1 calc PR A 1
H26B H 0.1444 0.9583 1.0156 0.076 Uiso 0.61(2) 1 calc PR A 1
H26C H 0.1237 0.8377 0.9699 0.076 Uiso 0.61(2) 1 calc PR A 1
C24' C 0.1708(15) 0.904(5) 0.9682(16) 0.047(6) Uani 0.39(2) 1 d PU A 2
H24' H 0.1943 0.8317 0.9849 0.056 Uiso 0.39(2) 1 calc PR A 2
C25' C 0.1947(13) 1.060(5) 0.9831(15) 0.048(7) Uani 0.39(2) 1 d PU A 2
H25D H 0.1782 1.1147 0.9482 0.072 Uiso 0.39(2) 1 calc PR A 2
H25E H 0.2260 1.0505 0.9977 0.072 Uiso 0.39(2) 1 calc PR A 2
H25F H 0.1938 1.1039 1.0121 0.072 Uiso 0.39(2) 1 calc PR A 2
C26' C 0.1422(16) 0.885(5) 0.988(2) 0.050(7) Uani 0.39(2) 1 d PU A 2
H26D H 0.1391 0.9714 1.0010 0.074 Uiso 0.39(2) 1 calc PR A 2
H26E H 0.1566 0.8187 1.0189 0.074 Uiso 0.39(2) 1 calc PR A 2
H26F H 0.1125 0.8514 0.9556 0.074 Uiso 0.39(2) 1 calc PR A 2
C27 C 0.0870(5) 1.0554(18) 0.7587(6) 0.051(5) Uani 1 1 d . . .
H27 H 0.0723 1.0091 0.7211 0.062 Uiso 1 1 calc R . .
C28 C 0.1240(7) 1.138(2) 0.7686(8) 0.089(7) Uani 1 1 d . . .
H28A H 0.1419 1.1760 0.8074 0.133 Uiso 1 1 calc R . .
H28B H 0.1114 1.2121 0.7407 0.133 Uiso 1 1 calc R . .
H28C H 0.1431 1.0813 0.7643 0.133 Uiso 1 1 calc R . .
C29 C 0.0514(6) 1.139(2) 0.7537(7) 0.096(7) Uani 1 1 d . . .
H29A H 0.0652 1.1943 0.7881 0.145 Uiso 1 1 calc R . .
H29B H 0.0289 1.0788 0.7495 0.145 Uiso 1 1 calc R . .
H29C H 0.0371 1.1977 0.7200 0.145 Uiso 1 1 calc R . .
C30 C 0.1681(4) 0.4720(17) 0.6815(5) 0.039(4) Uani 1 1 d . . .
C31 C 0.1442(4) 0.4174(15) 0.6251(5) 0.033(4) Uani 1 1 d . . .
C32 C 0.1626(4) 0.4335(17) 0.5969(6) 0.045(4) Uani 1 1 d . . .
H32 H 0.1470 0.3965 0.5596 0.054 Uiso 1 1 calc R . .
C33 C 0.2032(4) 0.5020(16) 0.6209(5) 0.036(4) Uani 1 1 d . . .
C34 C 0.2281(4) 0.5377(15) 0.6782(5) 0.038(4) Uani 1 1 d . . .
H34 H 0.2575 0.5720 0.6967 0.045 Uiso 1 1 calc R . .
C35 C 0.2123(4) 0.5261(16) 0.7100(5) 0.043(4) Uani 1 1 d . . .
C36 C 0.0982(4) 0.3447(15) 0.5927(5) 0.035(4) Uani 1 1 d . . .
C37 C 0.0957(5) 0.2475(19) 0.6304(6) 0.061(5) Uani 1 1 d . . .
H37A H 0.0736 0.1766 0.6066 0.092 Uiso 1 1 calc R . .
H37B H 0.0867 0.2968 0.6506 0.092 Uiso 1 1 calc R . .
H37C H 0.1252 0.2060 0.6582 0.092 Uiso 1 1 calc R . .
C38 C 0.0600(4) 0.4426(18) 0.5636(6) 0.063(5) Uani 1 1 d . . .
H38A H 0.0318 0.3934 0.5462 0.094 Uiso 1 1 calc R . .
H38B H 0.0588 0.4912 0.5338 0.094 Uiso 1 1 calc R . .
H38C H 0.0643 0.5075 0.5917 0.094 Uiso 1 1 calc R . .
C39 C 0.0911(5) 0.256(2) 0.5455(7) 0.081(6) Uani 1 1 d . . .
H39A H 0.1119 0.1794 0.5626 0.121 Uiso 1 1 calc R . .
H39B H 0.0968 0.3099 0.5226 0.121 Uiso 1 1 calc R . .
H39C H 0.0601 0.2230 0.5209 0.121 Uiso 1 1 calc R . .
C40 C 0.2233(5) 0.5209(18) 0.5896(6) 0.052(4) Uani 1 1 d . . .
C41 C 0.1891(5) 0.491(2) 0.5247(6) 0.085(7) Uani 1 1 d . . .
H41A H 0.1797 0.3961 0.5190 0.128 Uiso 1 1 calc R . .
H41B H 0.2032 0.5084 0.5063 0.128 Uiso 1 1 calc R . .
H41C H 0.1628 0.5498 0.5078 0.128 Uiso 1 1 calc R . .
C42 C 0.2630(5) 0.422(2) 0.6132(7) 0.084(7) Uani 1 1 d . . .
H42A H 0.2852 0.4351 0.6547 0.126 Uiso 1 1 calc R . .
H42B H 0.2769 0.4402 0.5947 0.126 Uiso 1 1 calc R . .
H42C H 0.2519 0.3288 0.6054 0.126 Uiso 1 1 calc R . .
C43 C 0.2380(7) 0.665(2) 0.5936(9) 0.098(7) Uani 1 1 d . . .
H43A H 0.2124 0.7254 0.5777 0.146 Uiso 1 1 calc R . .
H43B H 0.2497 0.6742 0.5719 0.146 Uiso 1 1 calc R . .
H43C H 0.2616 0.6878 0.6337 0.146 Uiso 1 1 calc R . .
C44 C 0.2457(4) 0.5473(17) 0.7751(5) 0.044(4) Uani 1 1 d . . .
C45 C 0.2462(4) 0.4293(16) 0.8076(5) 0.047(4) Uani 1 1 d . . .
H45A H 0.2170 0.4221 0.7998 0.070 Uiso 1 1 calc R . .
H45B H 0.2697 0.4428 0.8486 0.070 Uiso 1 1 calc R . .
H45C H 0.2522 0.3459 0.7954 0.070 Uiso 1 1 calc R . .
C46 C 0.2359(4) 0.6747(16) 0.7937(6) 0.044(4) Uani 1 1 d . . .
H46A H 0.2050 0.6721 0.7809 0.066 Uiso 1 1 calc R . .
H46B H 0.2397 0.7534 0.7769 0.066 Uiso 1 1 calc R . .
H46C H 0.2567 0.6816 0.8356 0.066 Uiso 1 1 calc R . .
C47 C 0.2943(4) 0.5701(18) 0.7956(6) 0.060(5) Uani 1 1 d . . .
H47A H 0.3143 0.5864 0.8370 0.090 Uiso 1 1 calc R . .
H47B H 0.2948 0.6487 0.7758 0.090 Uiso 1 1 calc R . .
H47C H 0.3044 0.4896 0.7870 0.090 Uiso 1 1 calc R . .

loop_
_atom_site_aniso_label
_atom_site_aniso_U_11
_atom_site_aniso_U_22
_atom_site_aniso_U_33
_atom_site_aniso_U_23
_atom_site_aniso_U_13
_atom_site_aniso_U_12
Ge1 0.0242(8) 0.0940(14) 0.0157(7) -0.0030(9) 0.0131(6) -0.0048(9)
O1 0.037(5) 0.052(7) 0.016(4) 0.014(4) 0.019(4) 0.019(5)
P2 0.0278(19) 0.072(3) 0.0160(18) -0.0028(19) 0.0153(16) -0.007(2)
C1 0.007(6) 0.053(10) 0.011(6) -0.006(7) 0.001(5) -0.015(6)
C2 0.022(7) 0.077(13) 0.017(7) 0.006(7) 0.012(6) 0.006(8)
C3 0.041(8) 0.051(10) 0.033(8) 0.001(8) 0.027(7) -0.005(8)
C4 0.033(8) 0.047(10) 0.023(8) 0.002(7) 0.020(7) -0.001(7)
C5 0.018(7) 0.058(10) 0.018(7) 0.007(7) 0.009(7) 0.002(7)
C6 0.030(8) 0.071(12) 0.029(9) 0.004(8) 0.020(7) -0.003(8)
C7 0.033(9) 0.088(14) 0.029(9) 0.011(9) 0.014(8) -0.006(9)
C8 0.059(11) 0.127(19) 0.035(10) 0.013(11) 0.035(10) -0.007(12)
C9 0.074(12) 0.15(2) 0.029(9) 0.011(11) 0.029(9) 0.029(13)
C10 0.054(10) 0.105(15) 0.029(9) 0.015(10) 0.024(8) 0.032(11)
C11 0.034(9) 0.109(16) 0.024(8) -0.022(9) 0.015(7) -0.030(9)
C12 0.035(10) 0.16(2) 0.064(12) -0.017(15) 0.013(10) -0.041(13)
C13 0.040(10) 0.18(3) 0.070(12) -0.018(14) 0.035(10) -0.004(12)
C14 0.028(9) 0.24(3) 0.022(8) -0.018(12) 0.008(7) -0.011(13)
C15 0.018(7) 0.071(13) 0.014(8) 0.004(8) 0.007(6) -0.008(8)
C16 0.029(8) 0.123(18) 0.028(9) -0.005(10) 0.022(7) -0.028(10)
C17 0.071(11) 0.14(2) 0.017(9) -0.003(11) 0.028(8) -0.049(13)
C19 0.036(8) 0.085(14) 0.027(9) -0.007(9) 0.019(7) -0.003(9)
C20 0.023(8) 0.079(14) 0.018(8) -0.001(9) 0.007(7) -0.003(8)
C21 0.046(7) 0.064(9) 0.023(6) -0.007(6) 0.022(6) -0.011(6)
C22 0.060(11) 0.111(16) 0.039(9) -0.012(10) 0.038(9) -0.004(11)
C23 0.089(13) 0.131(19) 0.047(10) -0.029(11) 0.055(10) -0.060(13)
C18 0.080(12) 0.102(16) 0.025(7) -0.026(9) 0.034(8) -0.038(11)
C24 0.052(8) 0.058(10) 0.027(7) -0.003(7) 0.025(6) -0.003(7)
C25 0.048(9) 0.068(14) 0.035(9) -0.015(10) 0.021(8) -0.003(10)
C26 0.057(12) 0.066(16) 0.038(12) -0.008(12) 0.033(10) 0.007(11)
C24' 0.053(10) 0.060(12) 0.024(7) -0.006(9) 0.022(8) -0.002(9)
C25' 0.055(12) 0.062(13) 0.024(11) -0.008(10) 0.022(9) -0.008(10)
C26' 0.058(13) 0.064(15) 0.025(11) 0.003(12) 0.025(10) -0.001(12)
C27 0.041(9) 0.086(14) 0.019(8) 0.012(8) 0.014(7) 0.022(9)
C28 0.108(16) 0.116(19) 0.074(13) 0.036(13) 0.072(13) 0.025(14)
C29 0.081(13) 0.13(2) 0.052(11) -0.014(12) 0.029(11) 0.042(14)
C30 0.019(7) 0.087(13) 0.009(7) -0.005(7) 0.008(6) 0.004(7)
C31 0.014(7) 0.065(11) 0.017(7) 0.004(7) 0.009(6) 0.000(7)
C32 0.016(8) 0.079(13) 0.037(8) -0.011(8) 0.015(7) -0.003(8)
C33 0.013(7) 0.066(11) 0.022(8) -0.001(7) 0.007(6) 0.005(7)
C34 0.018(7) 0.055(11) 0.037(9) -0.009(8) 0.015(7) -0.002(7)
C35 0.025(8) 0.069(12) 0.024(8) 0.001(8) 0.009(7) 0.004(8)
C36 0.019(7) 0.061(11) 0.017(7) -0.014(7) 0.007(6) -0.007(7)
C37 0.051(9) 0.096(14) 0.034(8) -0.011(10) 0.025(8) -0.040(10)
C38 0.020(8) 0.081(14) 0.049(10) 0.001(10) 0.001(8) 0.000(8)
C39 0.058(10) 0.134(18) 0.061(11) -0.046(13) 0.042(9) -0.053(12)
C40 0.051(10) 0.071(13) 0.062(10) -0.008(9) 0.049(9) -0.009(9)
C41 0.049(10) 0.18(2) 0.032(9) -0.023(12) 0.030(8) -0.022(12)
C42 0.059(11) 0.15(2) 0.077(12) 0.031(13) 0.059(11) 0.036(12)
C43 0.110(16) 0.12(2) 0.128(18) -0.016(15) 0.105(16) -0.028(15)
C44 0.030(8) 0.076(13) 0.019(7) -0.014(8) 0.010(7) -0.005(8)
C45 0.037(9) 0.053(11) 0.015(7) 0.007(7) -0.001(7) 0.001(8)
C46 0.028(8) 0.061(12) 0.030(8) -0.010(8) 0.011(7) -0.010(7)
C47 0.031(9) 0.070(13) 0.044(9) -0.033(9) 0.005(8) 0.004(8)

loop_
_atom_type_symbol
_atom_type_description
_atom_type_scat_dispersion_real
_atom_type_scat_dispersion_imag
_atom_type_scat_source
C C 0.0033 0.0016 'International Tables Vol C Tables 4.2.6.8 and 6.1.1.4'
H H 0.0000 0.0000 'International Tables Vol C Tables 4.2.6.8 and 6.1.1.4'
O O 0.0106 0.0060 'International Tables Vol C Tables 4.2.6.8 and 6.1.1.4'
P P 0.1023 0.0942 'International Tables Vol C Tables 4.2.6.8 and 6.1.1.4'
Ge Ge 0.1547 1.8001 'International Tables Vol C Tables 4.2.6.8 and 6.1.1.4'

loop_
_geom_angle_atom_site_label_1
_geom_angle_atom_site_label_2
_geom_angle_atom_site_label_3
_geom_angle
O1 Ge1 C1 76.1(5)
O1 Ge1 C11 111.3(6)
C1 Ge1 C11 115.3(6)
O1 Ge1 C15 110.9(5)
C1 Ge1 C15 122.2(5)
C11 Ge1 C15 114.2(5)
O1 Ge1 C2 36.1(4)
C1 Ge1 C2 40.1(5)
C11 Ge1 C2 122.1(5)
C15 Ge1 C2 122.0(5)
C2 O1 Ge1 95.0(7)
C1 P2 C30 105.8(7)
C2 C1 P2 140.0(9)
C2 C1 Ge1 86.1(8)
P2 C1 Ge1 133.9(7)
O1 C2 C3 115.7(10)
O1 C2 C1 102.5(9)
C3 C2 C1 114.6(12)
O1 C2 Ge1 48.9(5)
C3 C2 Ge1 136.1(9)
C1 C2 Ge1 53.8(6)
C4 C3 C2 123.5(13)
C3 C4 C5 125.5(13)
C10 C5 C6 118.1(12)
C10 C5 C4 122.6(12)
C6 C5 C4 119.3(12)
C5 C6 C7 120.2(14)
C8 C7 C6 120.0(15)
C7 C8 C9 122.7(14)
C10 C9 C8 115.9(17)
C5 C10 C9 122.9(14)
C12 C11 C14 109.3(17)
C12 C11 C13 110.0(15)
C14 C11 C13 111.2(15)
C12 C11 Ge1 107.8(12)
C14 C11 Ge1 110.1(10)
C13 C11 Ge1 108.4(11)
C20 C15 C16 121.0(13)
C20 C15 Ge1 122.4(11)
C16 C15 Ge1 116.5(13)
C17 C16 C15 113.9(18)
C17 C16 C21 120.1(16)
C15 C16 C21 126.0(13)
C18 C17 C16 126.5(18)
C18 C19 C20 124.0(17)
C15 C20 C19 120.1(15)
C15 C20 C27 124.2(13)
C19 C20 C27 115.5(16)
C16 C21 C22 110.6(13)
C16 C21 C23 112.6(13)
C22 C21 C23 111.0(14)
C17 C18 C19 114.4(14)
C17 C18 C24' 103(3)
C19 C18 C24' 142(3)
C17 C18 C24 130(2)
C19 C18 C24 115(2)
C24' C18 C24 30.6(18)
C26 C24 C25 122(2)
C26 C24 C18 114(2)
C25 C24 C18 106(2)
C18 C24' C26' 111(3)
C18 C24' C25' 101(3)
C26' C24' C25' 114(4)
C28 C27 C29 113.0(17)
C28 C27 C20 110.4(12)
C29 C27 C20 113.1(14)
C31 C30 C35 120.2(11)
C31 C30 P2 119.6(9)
C35 C30 P2 120.0(9)
C32 C31 C30 118.0(12)
C32 C31 C36 117.7(11)
C30 C31 C36 124.3(10)
C31 C32 C33 123.1(13)
C34 C33 C32 116.8(12)
C34 C33 C40 119.6(12)
C32 C33 C40 123.1(12)
C33 C34 C35 123.8(12)
C34 C35 C30 117.2(11)
C34 C35 C44 118.5(11)
C30 C35 C44 123.4(12)
C38 C36 C37 111.3(12)
C38 C36 C39 106.0(12)
C37 C36 C39 104.8(14)
C38 C36 C31 111.9(13)
C37 C36 C31 112.9(10)
C39 C36 C31 109.5(10)
C43 C40 C33 111.5(14)
C43 C40 C42 110.6(15)
C33 C40 C42 110.5(13)
C43 C40 C41 105.3(16)
C33 C40 C41 112.6(12)
C42 C40 C41 106.2(14)
C45 C44 C46 109.1(11)
C45 C44 C35 112.1(13)
C46 C44 C35 112.1(12)
C45 C44 C47 108.2(12)
C46 C44 C47 103.2(12)
C35 C44 C47 111.8(11)

loop_
_geom_bond_atom_site_label_1
_geom_bond_atom_site_label_2
_geom_bond_distance
Ge1 O1 1.825(9)
Ge1 C1 1.952(13)
Ge1 C11 1.975(14)
Ge1 C15 1.983(14)
Ge1 C2 2.415(12)
O1 C2 1.429(15)
P2 C1 1.637(15)
P2 C30 1.865(12)
C1 C2 1.559(19)
C2 C3 1.514(17)
C3 C4 1.315(17)
C4 C5 1.476(17)
C5 C10 1.376(19)
C5 C6 1.386(18)
C6 C7 1.400(19)
C7 C8 1.32(2)
C8 C9 1.41(2)
C9 C10 1.392(19)
C11 C12 1.46(3)
C11 C14 1.509(19)
C11 C13 1.56(2)
C15 C20 1.31(2)
C15 C16 1.45(2)
C16 C17 1.42(2)
C16 C21 1.499(19)
C17 C18 1.35(3)
C19 C18 1.36(2)
C19 C20 1.402(19)
C20 C27 1.54(2)
C21 C22 1.504(19)
C21 C23 1.51(2)
C18 C24' 1.46(4)
C18 C24 1.55(2)
C24 C26 1.34(4)
C24 C25 1.47(4)
C24' C26' 1.51(7)
C24' C25' 1.70(7)
C27 C28 1.48(2)
C27 C29 1.50(2)
C30 C31 1.430(17)
C30 C35 1.431(18)
C31 C32 1.379(17)
C31 C36 1.548(17)
C32 C33 1.404(18)
C33 C34 1.388(17)
C33 C40 1.523(18)
C34 C35 1.389(18)
C35 C44 1.540(18)
C36 C38 1.492(19)
C36 C37 1.515(19)
C36 C39 1.53(2)
C40 C43 1.50(2)
C40 C42 1.55(2)
C40 C41 1.55(2)
C44 C45 1.50(2)
C44 C46 1.51(2)
C44 C47 1.553(19)
